data_4330739
loop_
_publ_author_name
'Kun Nie'
'Lei Fang'
'Yingming Yao'
'Yong Zhang'
'Qi Shen'
'Yaorong Wang'

_publ_contact_author_email yaoym@suda.edu.cn
_publ_contact_author_fax 86-512-65880305
_publ_contact_author_name 'Dr. Yingming Yao'
_publ_contact_author_phone 86-512-65882806
_publ_section_title
;
 Synthesis and Characterization of Amine-Bridged Bis(phenolate)lanthanide
 Alkoxides and Their Application in the Controlled Polymerization of
 rac-Lactide and rac-\b-Butyrolactone
;
_journal_name_full 'Inorganic Chemistry'
_journal_page_first 11133
_journal_page_last 11143
_journal_paper_doi 10.1021/ic301746c
_journal_volume 51
_journal_year 2012
_chemical_formula_moiety 'C45 H69 N2 O4 Y'
_chemical_formula_sum 'C45 H69 N2 O4 Y'
_chemical_formula_weight 790.93
_chemical_name_systematic
; 
 ? 
;
_space_group_IT_number 19
_symmetry_cell_setting orthorhombic
_symmetry_Int_Tables_number 19
_symmetry_space_group_name_Hall 'P 2ac 2ab'
_symmetry_space_group_name_H-M 'P 21 21 21'
_atom_sites_solution_hydrogens geom
_atom_sites_solution_primary direct
_atom_sites_solution_secondary difmap
_audit_creation_method SHELXL-97
_cell_angle_alpha 90.00
_cell_angle_beta 90.00
_cell_angle_gamma 90.00
_cell_formula_units_Z 4
_cell_length_a 13.0187(14)
_cell_length_b 17.8209(18)
_cell_length_c 19.477(2)
_cell_measurement_reflns_used 18215
_cell_measurement_temperature 293(2)
_cell_measurement_theta_max 25.3
_cell_measurement_theta_min 3.1
_cell_volume 4518.8(8)
_computing_cell_refinement CrystalClear
_computing_data_collection CrystalClear
_computing_data_reduction CrystalStructure
_computing_structure_refinement 'SHELXL-97 (Sheldrick, 1997)'
_computing_structure_solution 'SHELXS-97 (Sheldrick, 1990)'
_diffrn_ambient_temperature 293(2)
_diffrn_detector_area_resol_mean 7.31
_diffrn_measured_fraction_theta_full 0.997
_diffrn_measured_fraction_theta_max 0.997
_diffrn_measurement_device_type 'Rigaku Mercury'
_diffrn_measurement_method \w
_diffrn_radiation_monochromator graphite
_diffrn_radiation_source 'fine-focus sealed tube'
_diffrn_radiation_type MoK\a
_diffrn_radiation_wavelength 0.71070
_diffrn_reflns_av_R_equivalents 0.0614
_diffrn_reflns_av_sigmaI/netI 0.0598
_diffrn_reflns_limit_h_max 15
_diffrn_reflns_limit_h_min -15
_diffrn_reflns_limit_k_max 21
_diffrn_reflns_limit_k_min -21
_diffrn_reflns_limit_l_max 22
_diffrn_reflns_limit_l_min -23
_diffrn_reflns_number 44370
_diffrn_reflns_theta_full 25.35
_diffrn_reflns_theta_max 25.35
_diffrn_reflns_theta_min 3.10
_exptl_absorpt_coefficient_mu 1.330
_exptl_absorpt_correction_T_max 0.683
_exptl_absorpt_correction_T_min 0.458
_exptl_absorpt_correction_type multi-scan
_exptl_absorpt_process_details 'Jacobson, R. (1998) Private communication'
_exptl_crystal_colour colorless
_exptl_crystal_density_diffrn 1.163
_exptl_crystal_description block
_exptl_crystal_F_000 1696
_exptl_crystal_size_max 0.70
_exptl_crystal_size_mid 0.50
_exptl_crystal_size_min 0.30
_refine_diff_density_max 0.810
_refine_diff_density_min -0.458
_refine_diff_density_rms 0.059
_refine_ls_abs_structure_details 'Flack H D (1983), Acta Cryst. A39, 876-881'
_refine_ls_abs_structure_Flack 0.002(8)
_refine_ls_extinction_method none
_refine_ls_goodness_of_fit_ref 1.112
_refine_ls_hydrogen_treatment constr
_refine_ls_matrix_type full
_refine_ls_number_parameters 402
_refine_ls_number_reflns 8264
_refine_ls_number_restraints 16
_refine_ls_restrained_S_all 1.113
_refine_ls_R_factor_all 0.0827
_refine_ls_R_factor_gt 0.0712
_refine_ls_shift/su_max 0.000
_refine_ls_shift/su_mean 0.000
_refine_ls_structure_factor_coef Fsqd
_refine_ls_weighting_details 'calc w=1/[\s^2^(Fo^2^)+(0.0656P)^2^+3.3480P] where P=(Fo^2^+2Fc^2^)/3'
_refine_ls_weighting_scheme calc
_refine_ls_wR_factor_gt 0.1545
_refine_ls_wR_factor_ref 0.1600
_reflns_number_gt 7247
_reflns_number_total 8264
_reflns_threshold_expression >2sigma(I)
_cod_data_source_file ic301746c_si_001_5.cif
_cod_data_source_block complex5
_cod_original_cell_volume 4518.7(8)
_cod_database_code 4330739

loop_
_symmetry_equiv_pos_as_xyz
'x, y, z'
'x+1/2, -y+1/2, -z'
'-x, y+1/2, -z+1/2'
'-x+1/2, -y, z+1/2'

loop_
_atom_site_label
_atom_site_type_symbol
_atom_site_fract_x
_atom_site_fract_y
_atom_site_fract_z
_atom_site_U_iso_or_equiv
_atom_site_adp_type
_atom_site_occupancy
_atom_site_symmetry_multiplicity
_atom_site_calc_flag
_atom_site_refinement_flags
_atom_site_disorder_assembly
_atom_site_disorder_group
Y1 Y 0.49008(4) 0.10740(3) 0.09223(2) 0.04492(15) Uani 1 1 d . B .
O1 O 0.6301(3) 0.1463(2) 0.1389(2) 0.0550(10) Uani 1 1 d . . .
O2 O 0.4041(3) 0.0437(2) 0.0166(2) 0.0545(10) Uani 1 1 d . . .
O3 O 0.3857(3) 0.1769(2) 0.1403(2) 0.0666(11) Uani 1 1 d . . .
O4 O 0.5359(3) 0.1832(2) -0.0030(2) 0.0662(12) Uani 1 1 d D . .
N1 N 0.6127(3) -0.0027(2) 0.0737(2) 0.0411(10) Uani 1 1 d . . .
N2 N 0.4542(4) 0.0054(3) 0.1787(2) 0.0552(12) Uani 1 1 d . . .
C1 C 0.7190(4) 0.1224(3) 0.1647(3) 0.0435(12) Uani 1 1 d . B .
C2 C 0.7664(4) 0.1567(3) 0.2213(3) 0.0524(14) Uani 1 1 d . . .
C3 C 0.8566(5) 0.1245(3) 0.2461(3) 0.0535(14) Uani 1 1 d . . .
H3 H 0.8878 0.1464 0.2841 0.064 Uiso 1 1 calc R . .
C4 C 0.9035(4) 0.0600(3) 0.2167(3) 0.0462(13) Uani 1 1 d . . .
C5 C 0.8563(4) 0.0294(3) 0.1619(3) 0.0468(13) Uani 1 1 d . B .
H5 H 0.8850 -0.0130 0.1417 0.056 Uiso 1 1 calc R . .
C6 C 0.7656(4) 0.0592(3) 0.1339(3) 0.0438(12) Uani 1 1 d . . .
C7 C 0.3992(4) -0.0265(3) -0.0060(3) 0.0463(13) Uani 1 1 d . B .
C8 C 0.3057(4) -0.0596(3) -0.0304(3) 0.0472(13) Uani 1 1 d . . .
C9 C 0.3072(4) -0.1349(3) -0.0459(3) 0.0517(14) Uani 1 1 d . . .
H9 H 0.2458 -0.1569 -0.0594 0.062 Uiso 1 1 calc R . .
C10 C 0.3940(4) -0.1806(3) -0.0428(3) 0.0512(13) Uani 1 1 d . A .
C11 C 0.4849(5) -0.1459(3) -0.0244(3) 0.0497(12) Uani 1 1 d . A .
H11 H 0.5452 -0.1738 -0.0234 0.060 Uiso 1 1 calc R . .
C12 C 0.4881(4) -0.0702(3) -0.0074(2) 0.0443(11) Uani 1 1 d . . .
C13 C 0.7206(4) 0.0276(3) 0.0692(3) 0.0497(13) Uani 1 1 d . B .
H13A H 0.7650 -0.0124 0.0533 0.060 Uiso 1 1 calc R . .
H13B H 0.7217 0.0667 0.0345 0.060 Uiso 1 1 calc R . .
C14 C 0.5909(4) -0.0331(3) 0.0037(3) 0.0489(14) Uani 1 1 d . B .
H14A H 0.6440 -0.0694 -0.0074 0.059 Uiso 1 1 calc R . .
H14B H 0.5970 0.0077 -0.0290 0.059 Uiso 1 1 calc R . .
C15 C 0.6046(4) -0.0605(3) 0.1282(3) 0.0515(14) Uani 1 1 d . B .
H15A H 0.6510 -0.0478 0.1654 0.062 Uiso 1 1 calc R . .
H15B H 0.6256 -0.1086 0.1098 0.062 Uiso 1 1 calc R . .
C16 C 0.4968(5) -0.0668(3) 0.1561(3) 0.0587(14) Uani 1 1 d . B .
H16A H 0.4527 -0.0877 0.1208 0.070 Uiso 1 1 calc R . .
H16B H 0.4968 -0.1014 0.1946 0.070 Uiso 1 1 calc R . .
C17 C 0.5002(8) 0.0278(4) 0.2448(3) 0.083(2) Uani 1 1 d . B .
H17A H 0.4875 -0.0105 0.2785 0.124 Uiso 1 1 calc R . .
H17B H 0.4700 0.0741 0.2599 0.124 Uiso 1 1 calc R . .
H17C H 0.5729 0.0344 0.2392 0.124 Uiso 1 1 calc R . .
C18 C 0.3420(5) -0.0035(5) 0.1877(4) 0.089(2) Uani 1 1 d . B .
H18A H 0.3123 -0.0221 0.1459 0.133 Uiso 1 1 calc R . .
H18B H 0.3120 0.0442 0.1988 0.133 Uiso 1 1 calc R . .
H18C H 0.3288 -0.0384 0.2242 0.133 Uiso 1 1 calc R . .
C19 C 0.7220(7) 0.2278(4) 0.2541(4) 0.0821(11) Uani 1 1 d . . .
C20 C 0.7884(6) 0.2572(4) 0.3131(4) 0.0821(11) Uani 1 1 d . . .
H20A H 0.7948 0.2191 0.3477 0.123 Uiso 1 1 calc R . .
H20B H 0.7568 0.3010 0.3327 0.123 Uiso 1 1 calc R . .
H20C H 0.8553 0.2701 0.2960 0.123 Uiso 1 1 calc R . .
C21 C 0.6163(6) 0.2127(4) 0.2838(4) 0.0821(11) Uani 1 1 d . . .
H21A H 0.5697 0.2003 0.2473 0.123 Uiso 1 1 calc R . .
H21B H 0.5922 0.2567 0.3072 0.123 Uiso 1 1 calc R . .
H21C H 0.6202 0.1716 0.3155 0.123 Uiso 1 1 calc R . .
C22 C 0.7122(6) 0.2893(4) 0.1998(4) 0.0821(11) Uani 1 1 d . . .
H22A H 0.7794 0.3041 0.1847 0.123 Uiso 1 1 calc R . .
H22B H 0.6774 0.3318 0.2191 0.123 Uiso 1 1 calc R . .
H22C H 0.6737 0.2705 0.1614 0.123 Uiso 1 1 calc R . .
C23 C 1.0029(6) 0.0300(4) 0.2492(4) 0.0824(10) Uani 1 1 d . . .
C24 C 0.9876(6) 0.0144(4) 0.3249(3) 0.0824(10) Uani 1 1 d . . .
H24A H 1.0496 -0.0062 0.3438 0.124 Uiso 1 1 calc R . .
H24B H 0.9325 -0.0208 0.3306 0.124 Uiso 1 1 calc R . .
H24C H 0.9710 0.0603 0.3482 0.124 Uiso 1 1 calc R . .
C25 C 1.0889(5) 0.0864(5) 0.2410(4) 0.0824(10) Uani 1 1 d . . .
H25A H 1.0743 0.1300 0.2683 0.124 Uiso 1 1 calc R . .
H25B H 1.0945 0.1007 0.1937 0.124 Uiso 1 1 calc R . .
H25C H 1.1523 0.0644 0.2559 0.124 Uiso 1 1 calc R . .
C26 C 1.0381(5) -0.0418(5) 0.2149(4) 0.0824(10) Uani 1 1 d . . .
H26A H 1.1007 -0.0587 0.2359 0.124 Uiso 1 1 calc R . .
H26B H 1.0498 -0.0327 0.1669 0.124 Uiso 1 1 calc R . .
H26C H 0.9861 -0.0796 0.2201 0.124 Uiso 1 1 calc R . .
C27 C 0.2070(4) -0.0126(4) -0.0382(3) 0.0601(15) Uani 1 1 d . . .
C28 C 0.1218(5) -0.0576(4) -0.0748(5) 0.090(3) Uani 1 1 d . . .
H28A H 0.0598 -0.0284 -0.0758 0.136 Uiso 1 1 calc R . .
H28B H 0.1097 -0.1035 -0.0504 0.136 Uiso 1 1 calc R . .
H28C H 0.1429 -0.0687 -0.1209 0.136 Uiso 1 1 calc R . .
C29 C 0.2277(6) 0.0557(4) -0.0829(4) 0.083(2) Uani 1 1 d . . .
H29A H 0.1665 0.0855 -0.0861 0.125 Uiso 1 1 calc R . .
H29B H 0.2480 0.0396 -0.1280 0.125 Uiso 1 1 calc R . .
H29C H 0.2818 0.0850 -0.0628 0.125 Uiso 1 1 calc R . .
C30 C 0.1674(6) 0.0103(5) 0.0316(4) 0.089(2) Uani 1 1 d . . .
H30A H 0.2162 0.0432 0.0531 0.133 Uiso 1 1 calc R . .
H30B H 0.1580 -0.0335 0.0595 0.133 Uiso 1 1 calc R . .
H30C H 0.1030 0.0359 0.0265 0.133 Uiso 1 1 calc R . .
C31 C 0.3868(5) -0.2649(3) -0.0583(3) 0.0584(15) Uani 1 1 d D . .
C32 C 0.4842(11) -0.3066(9) -0.0424(8) 0.0831(18) Uiso 0.50 1 d PD A 1
H32A H 0.4745 -0.3591 -0.0515 0.125 Uiso 0.50 1 calc PR A 1
H32B H 0.5015 -0.2997 0.0051 0.125 Uiso 0.50 1 calc PR A 1
H32C H 0.5388 -0.2877 -0.0707 0.125 Uiso 0.50 1 calc PR A 1
C32' C 0.4905(11) -0.2990(9) -0.0746(8) 0.0831(18) Uiso 0.50 1 d PD A 2
H32D H 0.5307 -0.3021 -0.0334 0.125 Uiso 0.50 1 calc PR A 2
H32E H 0.5255 -0.2682 -0.1076 0.125 Uiso 0.50 1 calc PR A 2
H32F H 0.4811 -0.3484 -0.0932 0.125 Uiso 0.50 1 calc PR A 2
C33 C 0.3658(13) -0.2752(10) -0.1358(7) 0.0831(18) Uiso 0.50 1 d PD A 1
H33A H 0.4167 -0.2485 -0.1618 0.125 Uiso 0.50 1 calc PR A 1
H33B H 0.2989 -0.2559 -0.1467 0.125 Uiso 0.50 1 calc PR A 1
H33C H 0.3687 -0.3276 -0.1472 0.125 Uiso 0.50 1 calc PR A 1
C33' C 0.3177(12) -0.2800(10) -0.1191(7) 0.0831(18) Uiso 0.50 1 d PD A 2
H33D H 0.3365 -0.2476 -0.1564 0.125 Uiso 0.50 1 calc PR A 2
H33E H 0.2476 -0.2708 -0.1064 0.125 Uiso 0.50 1 calc PR A 2
H33F H 0.3251 -0.3314 -0.1331 0.125 Uiso 0.50 1 calc PR A 2
C34 C 0.2970(11) -0.2980(9) -0.0174(8) 0.0831(18) Uiso 0.50 1 d PD A 1
H34A H 0.2952 -0.3514 -0.0237 0.125 Uiso 0.50 1 calc PR A 1
H34B H 0.2338 -0.2764 -0.0332 0.125 Uiso 0.50 1 calc PR A 1
H34C H 0.3060 -0.2869 0.0305 0.125 Uiso 0.50 1 calc PR A 1
C34' C 0.3476(13) -0.3043(9) 0.0052(8) 0.0831(18) Uiso 0.50 1 d PD A 2
H34D H 0.3289 -0.3549 -0.0061 0.125 Uiso 0.50 1 calc PR A 2
H34E H 0.2885 -0.2782 0.0225 0.125 Uiso 0.50 1 calc PR A 2
H34F H 0.4004 -0.3048 0.0396 0.125 Uiso 0.50 1 calc PR A 2
C35 C 0.3408(6) 0.2271(4) 0.1854(3) 0.0685(18) Uani 1 1 d . . .
H35A H 0.3781 0.2254 0.2285 0.082 Uiso 1 1 calc R . .
H35B H 0.2710 0.2108 0.1945 0.082 Uiso 1 1 calc R . .
C36 C 0.3380(6) 0.3057(4) 0.1611(4) 0.0778(8) Uani 1 1 d . . .
C37 C 0.2866(6) 0.3616(4) 0.1985(4) 0.0778(8) Uani 1 1 d . . .
H37 H 0.2535 0.3493 0.2392 0.093 Uiso 1 1 calc R . .
C38 C 0.2850(6) 0.4355(4) 0.1750(4) 0.0778(8) Uani 1 1 d . . .
H38 H 0.2511 0.4722 0.2003 0.093 Uiso 1 1 calc R . .
C39 C 0.3322(6) 0.4541(4) 0.1157(4) 0.0778(8) Uani 1 1 d . . .
H39 H 0.3301 0.5036 0.1007 0.093 Uiso 1 1 calc R . .
C40 C 0.3817(5) 0.4033(4) 0.0781(4) 0.0778(8) Uani 1 1 d . . .
H40 H 0.4133 0.4170 0.0371 0.093 Uiso 1 1 calc R . .
C41 C 0.3856(5) 0.3292(4) 0.1011(4) 0.0778(8) Uani 1 1 d . . .
H41 H 0.4216 0.2941 0.0751 0.093 Uiso 1 1 calc R . .
C42 C 0.4571(11) 0.2023(9) -0.0556(8) 0.0872(16) Uiso 0.50 1 d PD B 1
H42A H 0.4435 0.1592 -0.0846 0.105 Uiso 0.50 1 calc PR B 1
H42B H 0.3934 0.2171 -0.0334 0.105 Uiso 0.50 1 calc PR B 1
C42' C 0.4904(12) 0.1810(9) -0.0691(6) 0.0872(16) Uiso 0.50 1 d PD B 2
H42C H 0.4184 0.1946 -0.0658 0.105 Uiso 0.50 1 calc PR B 2
H42D H 0.4945 0.1304 -0.0874 0.105 Uiso 0.50 1 calc PR B 2
C43 C 0.4979(12) 0.2653(8) -0.0974(8) 0.0872(16) Uiso 0.50 1 d PD B 1
H43A H 0.5152 0.2486 -0.1433 0.105 Uiso 0.50 1 calc PR B 1
H43B H 0.4483 0.3058 -0.1005 0.105 Uiso 0.50 1 calc PR B 1
C43' C 0.5442(12) 0.2339(9) -0.1161(8) 0.0872(16) Uiso 0.50 1 d PD B 2
H43C H 0.5785 0.2071 -0.1528 0.105 Uiso 0.50 1 calc PR B 2
H43D H 0.4964 0.2696 -0.1359 0.105 Uiso 0.50 1 calc PR B 2
C44 C 0.5894(12) 0.2892(9) -0.0602(9) 0.0872(16) Uiso 0.50 1 d PD B 1
H44A H 0.5725 0.3303 -0.0295 0.105 Uiso 0.50 1 calc PR B 1
H44B H 0.6412 0.3065 -0.0923 0.105 Uiso 0.50 1 calc PR B 1
C44' C 0.6169(13) 0.2709(9) -0.0728(7) 0.0872(16) Uiso 0.50 1 d PD B 2
H44C H 0.6019 0.3242 -0.0719 0.105 Uiso 0.50 1 calc PR B 2
H44D H 0.6853 0.2645 -0.0918 0.105 Uiso 0.50 1 calc PR B 2
C45 C 0.6308(11) 0.2230(9) -0.0189(9) 0.0872(16) Uiso 0.50 1 d PD B 1
H45A H 0.6771 0.1923 -0.0461 0.105 Uiso 0.50 1 calc PR B 1
H45B H 0.6657 0.2395 0.0224 0.105 Uiso 0.50 1 calc PR B 1
C45' C 0.6152(13) 0.2413(9) -0.0018(8) 0.0872(16) Uiso 0.50 1 d PD B 2
H45C H 0.6813 0.2202 0.0105 0.105 Uiso 0.50 1 calc PR B 2
H45D H 0.5979 0.2806 0.0307 0.105 Uiso 0.50 1 calc PR B 2

loop_
_atom_site_aniso_label
_atom_site_aniso_U_11
_atom_site_aniso_U_22
_atom_site_aniso_U_33
_atom_site_aniso_U_23
_atom_site_aniso_U_13
_atom_site_aniso_U_12
Y1 0.0514(3) 0.0369(2) 0.0465(2) -0.0002(2) -0.0010(2) 0.0041(2)
O1 0.063(2) 0.042(2) 0.060(2) -0.0083(18) -0.009(2) 0.0122(18)
O2 0.055(2) 0.045(2) 0.063(2) -0.0039(19) -0.0115(19) 0.0034(18)
O3 0.071(3) 0.057(3) 0.072(3) -0.005(2) 0.011(2) 0.015(2)
O4 0.086(3) 0.065(2) 0.048(2) 0.0161(19) -0.006(2) -0.028(2)
N1 0.044(2) 0.038(2) 0.041(2) -0.0030(18) 0.0014(18) -0.0020(18)
N2 0.056(3) 0.059(3) 0.050(3) 0.005(2) 0.015(2) 0.003(2)
C1 0.049(3) 0.039(3) 0.042(3) -0.004(2) -0.003(2) 0.001(2)
C2 0.057(3) 0.049(3) 0.051(3) -0.015(3) -0.004(3) -0.001(3)
C3 0.060(3) 0.055(4) 0.045(3) -0.011(3) -0.008(3) -0.001(3)
C4 0.050(3) 0.053(3) 0.036(3) -0.003(2) 0.000(2) -0.005(3)
C5 0.052(3) 0.046(3) 0.042(3) 0.002(2) 0.002(2) -0.001(3)
C6 0.047(3) 0.045(3) 0.040(3) -0.007(2) 0.000(2) -0.001(2)
C7 0.057(3) 0.045(3) 0.037(3) -0.001(3) -0.002(3) 0.003(3)
C8 0.047(3) 0.046(3) 0.048(3) 0.002(2) -0.004(2) -0.004(2)
C9 0.050(3) 0.046(3) 0.059(3) -0.001(3) -0.010(3) -0.010(2)
C10 0.058(3) 0.045(3) 0.051(3) 0.001(3) -0.005(3) -0.006(3)
C11 0.053(3) 0.043(3) 0.054(3) -0.006(2) -0.001(3) 0.003(3)
C12 0.044(3) 0.044(3) 0.044(3) -0.006(2) -0.004(3) -0.004(3)
C13 0.045(3) 0.057(3) 0.047(3) -0.012(3) 0.005(2) 0.003(3)
C14 0.047(3) 0.043(3) 0.057(4) -0.012(3) 0.002(3) -0.001(2)
C15 0.057(3) 0.038(3) 0.060(3) 0.006(3) -0.004(3) 0.005(3)
C16 0.061(3) 0.051(3) 0.064(3) 0.011(3) 0.001(3) 0.000(3)
C17 0.120(6) 0.072(4) 0.056(3) 0.006(3) 0.009(5) 0.002(5)
C18 0.059(4) 0.103(6) 0.104(6) 0.043(5) 0.023(4) -0.001(4)
C19 0.101(3) 0.065(2) 0.080(3) -0.0274(18) -0.004(2) 0.008(2)
C20 0.101(3) 0.065(2) 0.080(3) -0.0274(18) -0.004(2) 0.008(2)
C21 0.101(3) 0.065(2) 0.080(3) -0.0274(18) -0.004(2) 0.008(2)
C22 0.101(3) 0.065(2) 0.080(3) -0.0274(18) -0.004(2) 0.008(2)
C23 0.069(2) 0.100(3) 0.079(2) -0.001(2) -0.015(2) 0.0131(19)
C24 0.069(2) 0.100(3) 0.079(2) -0.001(2) -0.015(2) 0.0131(19)
C25 0.069(2) 0.100(3) 0.079(2) -0.001(2) -0.015(2) 0.0131(19)
C26 0.069(2) 0.100(3) 0.079(2) -0.001(2) -0.015(2) 0.0131(19)
C27 0.048(3) 0.067(4) 0.065(4) 0.005(3) -0.010(3) 0.001(3)
C28 0.054(4) 0.083(5) 0.134(7) -0.008(5) -0.033(4) 0.007(3)
C29 0.080(4) 0.072(4) 0.098(6) 0.024(4) -0.025(4) 0.004(4)
C30 0.065(4) 0.115(6) 0.086(5) -0.007(5) 0.001(4) 0.034(4)
C31 0.063(4) 0.045(3) 0.067(4) -0.003(3) -0.008(3) -0.010(3)
C35 0.076(4) 0.067(4) 0.063(4) -0.006(3) 0.009(3) 0.019(4)
C36 0.0794(18) 0.0694(17) 0.084(2) -0.0130(16) -0.0046(16) 0.0100(15)
C37 0.0794(18) 0.0694(17) 0.084(2) -0.0130(16) -0.0046(16) 0.0100(15)
C38 0.0794(18) 0.0694(17) 0.084(2) -0.0130(16) -0.0046(16) 0.0100(15)
C39 0.0794(18) 0.0694(17) 0.084(2) -0.0130(16) -0.0046(16) 0.0100(15)
C40 0.0794(18) 0.0694(17) 0.084(2) -0.0130(16) -0.0046(16) 0.0100(15)
C41 0.0794(18) 0.0694(17) 0.084(2) -0.0130(16) -0.0046(16) 0.0100(15)

loop_
_atom_type_symbol
_atom_type_description
_atom_type_scat_dispersion_real
_atom_type_scat_dispersion_imag
_atom_type_scat_source
C C 0.0033 0.0016 'International Tables Vol C Tables 4.2.6.8 and 6.1.1.4'
H H 0.0000 0.0000 'International Tables Vol C Tables 4.2.6.8 and 6.1.1.4'
N N 0.0061 0.0033 'International Tables Vol C Tables 4.2.6.8 and 6.1.1.4'
O O 0.0106 0.0060 'International Tables Vol C Tables 4.2.6.8 and 6.1.1.4'
Y Y -2.7962 3.5667 'International Tables Vol C Tables 4.2.6.8 and 6.1.1.4'

loop_
_geom_angle_atom_site_label_1
_geom_angle_atom_site_label_2
_geom_angle_atom_site_label_3
_geom_angle
O3 Y1 O1 99.94(16)
O3 Y1 O2 106.39(17)
O1 Y1 O2 153.15(15)
O3 Y1 O4 100.30(17)
O1 Y1 O4 86.21(15)
O2 Y1 O4 84.10(14)
O3 Y1 N2 90.42(16)
O1 Y1 N2 96.17(16)
O2 Y1 N2 88.85(15)
O4 Y1 N2 168.48(15)
O3 Y1 N1 159.46(15)
O1 Y1 N1 77.17(13)
O2 Y1 N1 79.90(13)
O4 Y1 N1 99.78(14)
N2 Y1 N1 69.92(14)
C1 O1 Y1 142.5(3)
C7 O2 Y1 138.0(3)
C35 O3 Y1 162.7(4)
C42' O4 C45 100.1(10)
C42' O4 C45' 109.3(9)
C45 O4 C45' 20.1(10)
C42' O4 C42 25.1(9)
C45 O4 C42 109.1(9)
C45' O4 C42 109.6(9)
C42' O4 Y1 126.1(6)
C45 O4 Y1 131.0(7)
C45' O4 Y1 124.6(6)
C42 O4 Y1 119.7(6)
C15 N1 C14 112.8(4)
C15 N1 C13 110.8(4)
C14 N1 C13 104.7(4)
C15 N1 Y1 112.8(3)
C14 N1 Y1 106.8(3)
C13 N1 Y1 108.4(3)
C16 N2 C17 110.2(5)
C16 N2 C18 108.4(5)
C17 N2 C18 109.0(6)
C16 N2 Y1 111.2(3)
C17 N2 Y1 108.2(4)
C18 N2 Y1 109.8(4)
O1 C1 C2 122.7(5)
O1 C1 C6 117.9(4)
C2 C1 C6 119.4(5)
C3 C2 C1 117.6(5)
C3 C2 C19 121.0(5)
C1 C2 C19 121.4(5)
C2 C3 C4 123.7(5)
C2 C3 H3 118.1
C4 C3 H3 118.1
C5 C4 C3 116.8(5)
C5 C4 C23 124.7(5)
C3 C4 C23 118.5(5)
C4 C5 C6 122.5(5)
C4 C5 H5 118.8
C6 C5 H5 118.8
C5 C6 C1 119.9(5)
C5 C6 C13 120.9(5)
C1 C6 C13 119.2(5)
O2 C7 C12 119.5(5)
O2 C7 C8 122.5(5)
C12 C7 C8 117.9(5)
C9 C8 C7 117.5(5)
C9 C8 C27 121.4(5)
C7 C8 C27 121.2(5)
C8 C9 C10 124.9(5)
C8 C9 H9 117.5
C10 C9 H9 117.5
C11 C10 C9 116.3(5)
C11 C10 C31 122.7(5)
C9 C10 C31 120.9(5)
C10 C11 C12 121.4(6)
C10 C11 H11 119.3
C12 C11 H11 119.3
C11 C12 C7 121.4(5)
C11 C12 C14 119.1(5)
C7 C12 C14 119.3(4)
C6 C13 N1 116.8(4)
C6 C13 H13A 108.1
N1 C13 H13A 108.1
C6 C13 H13B 108.1
N1 C13 H13B 108.1
H13A C13 H13B 107.3
N1 C14 C12 117.3(4)
N1 C14 H14A 108.0
C12 C14 H14A 108.0
N1 C14 H14B 108.0
C12 C14 H14B 108.0
H14A C14 H14B 107.2
N1 C15 C16 112.0(4)
N1 C15 H15A 109.2
C16 C15 H15A 109.2
N1 C15 H15B 109.2
C16 C15 H15B 109.2
H15A C15 H15B 107.9
N2 C16 C15 113.2(4)
N2 C16 H16A 108.9
C15 C16 H16A 108.9
N2 C16 H16B 108.9
C15 C16 H16B 108.9
H16A C16 H16B 107.8
N2 C17 H17A 109.5
N2 C17 H17B 109.5
H17A C17 H17B 109.5
N2 C17 H17C 109.5
H17A C17 H17C 109.5
H17B C17 H17C 109.5
N2 C18 H18A 109.5
N2 C18 H18B 109.5
H18A C18 H18B 109.5
N2 C18 H18C 109.5
H18A C18 H18C 109.5
H18B C18 H18C 109.5
C21 C19 C22 108.4(7)
C21 C19 C20 106.7(6)
C22 C19 C20 108.8(6)
C21 C19 C2 110.7(6)
C22 C19 C2 109.6(6)
C20 C19 C2 112.5(6)
C19 C20 H20A 109.5
C19 C20 H20B 109.5
H20A C20 H20B 109.5
C19 C20 H20C 109.5
H20A C20 H20C 109.5
H20B C20 H20C 109.5
C19 C21 H21A 109.5
C19 C21 H21B 109.5
H21A C21 H21B 109.5
C19 C21 H21C 109.5
H21A C21 H21C 109.5
H21B C21 H21C 109.5
C19 C22 H22A 109.5
C19 C22 H22B 109.5
H22A C22 H22B 109.5
C19 C22 H22C 109.5
H22A C22 H22C 109.5
H22B C22 H22C 109.5
C25 C23 C24 108.8(6)
C25 C23 C26 107.0(7)
C24 C23 C26 108.3(6)
C25 C23 C4 110.4(6)
C24 C23 C4 110.8(6)
C26 C23 C4 111.5(6)
C23 C24 H24A 109.5
C23 C24 H24B 109.5
H24A C24 H24B 109.5
C23 C24 H24C 109.5
H24A C24 H24C 109.5
H24B C24 H24C 109.5
C23 C25 H25A 109.5
C23 C25 H25B 109.5
H25A C25 H25B 109.5
C23 C25 H25C 109.5
H25A C25 H25C 109.5
H25B C25 H25C 109.5
C23 C26 H26A 109.5
C23 C26 H26B 109.5
H26A C26 H26B 109.5
C23 C26 H26C 109.5
H26A C26 H26C 109.5
H26B C26 H26C 109.5
C30 C27 C29 111.0(6)
C30 C27 C8 110.1(5)
C29 C27 C8 110.0(5)
C30 C27 C28 108.1(6)
C29 C27 C28 106.2(6)
C8 C27 C28 111.3(5)
C27 C28 H28A 109.5
C27 C28 H28B 109.5
H28A C28 H28B 109.5
C27 C28 H28C 109.5
H28A C28 H28C 109.5
H28B C28 H28C 109.5
C27 C29 H29A 109.5
C27 C29 H29B 109.5
H29A C29 H29B 109.5
C27 C29 H29C 109.5
H29A C29 H29C 109.5
H29B C29 H29C 109.5
C27 C30 H30A 109.5
C27 C30 H30B 109.5
H30A C30 H30B 109.5
C27 C30 H30C 109.5
H30A C30 H30C 109.5
H30B C30 H30C 109.5
C32 C31 C33' 125.2(10)
C32 C31 C34' 83.5(10)
C33' C31 C34' 110.9(10)
C32 C31 C32' 24.7(7)
C33' C31 C32' 107.2(10)
C34' C31 C32' 106.6(10)
C32 C31 C34 110.3(10)
C33' C31 C34 83.4(9)
C34' C31 C34 30.4(7)
C32' C31 C34 129.4(10)
C32 C31 C10 113.1(8)
C33' C31 C10 111.5(8)
C34' C31 C10 108.3(8)
C32' C31 C10 112.3(8)
C34 C31 C10 108.7(8)
C32 C31 C33 107.0(10)
C33' C31 C33 26.9(8)
C34' C31 C33 133.2(10)
C32' C31 C33 84.6(10)
C34 C31 C33 109.1(10)
C10 C31 C33 108.7(8)
C31 C32 H32A 109.5
C31 C32 H32B 109.5
C31 C32 H32C 109.5
C31 C32' H32D 109.5
C31 C32' H32E 109.5
H32D C32' H32E 109.5
C31 C32' H32F 109.5
H32D C32' H32F 109.5
H32E C32' H32F 109.5
C31 C33 H33A 109.5
C31 C33 H33B 109.5
C31 C33 H33C 109.5
C31 C33' H33D 109.5
C31 C33' H33E 109.5
H33D C33' H33E 109.5
C31 C33' H33F 109.5
H33D C33' H33F 109.5
H33E C33' H33F 109.5
C31 C34 H34A 109.5
C31 C34 H34B 109.5
C31 C34 H34C 109.5
C31 C34' H34D 109.5
C31 C34' H34E 109.5
H34D C34' H34E 109.5
C31 C34' H34F 109.5
H34D C34' H34F 109.5
H34E C34' H34F 109.5
O3 C35 C36 114.8(6)
O3 C35 H35A 108.6
C36 C35 H35A 108.6
O3 C35 H35B 108.6
C36 C35 H35B 108.6
H35A C35 H35B 107.5
C41 C36 C37 115.8(7)
C41 C36 C35 123.0(6)
C37 C36 C35 121.2(7)
C38 C37 C36 120.5(8)
C38 C37 H37 119.7
C36 C37 H37 119.7
C39 C38 C37 120.4(7)
C39 C38 H38 119.8
C37 C38 H38 119.8
C40 C39 C38 121.7(8)
C40 C39 H39 119.2
C38 C39 H39 119.2
C39 C40 C41 119.0(8)
C39 C40 H40 120.5
C41 C40 H40 120.5
C36 C41 C40 122.6(7)
C36 C41 H41 118.7
C40 C41 H41 118.7
C43 C42 O4 107.6(11)
C43 C42 H42A 110.2
O4 C42 H42A 110.2
C43 C42 H42B 110.2
O4 C42 H42B 110.2
H42A C42 H42B 108.5
O4 C42' C43' 110.1(11)
O4 C42' H42C 109.6
C43' C42' H42C 109.6
O4 C42' H42D 109.6
C43' C42' H42D 109.6
H42C C42' H42D 108.2
C44 C43 C42 103.9(12)
C44 C43 H43A 111.0
C42 C43 H43A 111.0
C44 C43 H43B 111.0
C42 C43 H43B 111.0
H43A C43 H43B 109.0
C44' C43' C42' 103.9(13)
C44' C43' H43C 111.0
C42' C43' H43C 111.0
C44' C43' H43D 111.0
C42' C43' H43D 111.0
H43C C43' H43D 109.0
C43 C44 C45 109.0(13)
C43 C44 H44A 109.9
C45 C44 H44A 109.9
C43 C44 H44B 109.9
C45 C44 H44B 109.9
H44A C44 H44B 108.3
C43' C44' C45' 112.2(14)
C43' C44' H44C 109.2
C45' C44' H44C 109.2
C43' C44' H44D 109.2
C45' C44' H44D 109.2
H44C C44' H44D 107.9
O4 C45 C44 100.8(11)
O4 C45 H45A 111.6
C44 C45 H45A 111.6
O4 C45 H45B 111.6
C44 C45 H45B 111.6
H45A C45 H45B 109.4
O4 C45' C44' 104.3(12)
O4 C45' H45C 110.9
C44' C45' H45C 110.9
O4 C45' H45D 110.9
C44' C45' H45D 110.9
H45C C45' H45D 108.9

loop_
_geom_bond_atom_site_label_1
_geom_bond_atom_site_label_2
_geom_bond_distance
Y1 O3 2.063(4)
Y1 O1 2.151(4)
Y1 O2 2.170(4)
Y1 O4 2.372(4)
Y1 N2 2.522(5)
Y1 N1 2.554(4)
O1 C1 1.332(6)
O2 C7 1.328(7)
O3 C35 1.383(7)
O4 C42' 1.417(13)
O4 C45 1.458(14)
O4 C45' 1.463(14)
O4 C42 1.488(13)
N1 C15 1.484(7)
N1 C14 1.495(7)
N1 C13 1.508(6)
N2 C16 1.468(7)
N2 C17 1.477(8)
N2 C18 1.480(8)
C1 C2 1.403(7)
C1 C6 1.414(7)
C2 C3 1.393(8)
C2 C19 1.532(9)
C3 C4 1.422(8)
C3 H3 0.9300
C4 C5 1.347(7)
C4 C23 1.537(9)
C5 C6 1.404(7)
C5 H5 0.9300
C6 C13 1.500(7)
C7 C12 1.395(8)
C7 C8 1.434(8)
C8 C9 1.374(8)
C8 C27 1.541(8)
C9 C10 1.394(8)
C9 H9 0.9300
C10 C11 1.382(8)
C10 C31 1.536(8)
C11 C12 1.390(6)
C11 H11 0.9300
C12 C14 1.508(7)
C13 H13A 0.9700
C13 H13B 0.9700
C14 H14A 0.9700
C14 H14B 0.9700
C15 C16 1.509(8)
C15 H15A 0.9700
C15 H15B 0.9700
C16 H16A 0.9700
C16 H16B 0.9700
C17 H17A 0.9600
C17 H17B 0.9600
C17 H17C 0.9600
C18 H18A 0.9600
C18 H18B 0.9600
C18 H18C 0.9600
C19 C21 1.516(11)
C19 C22 1.528(11)
C19 C20 1.531(10)
C20 H20A 0.9600
C20 H20B 0.9600
C20 H20C 0.9600
C21 H21A 0.9600
C21 H21B 0.9600
C21 H21C 0.9600
C22 H22A 0.9600
C22 H22B 0.9600
C22 H22C 0.9600
C23 C25 1.512(11)
C23 C24 1.513(10)
C23 C26 1.515(10)
C24 H24A 0.9600
C24 H24B 0.9600
C24 H24C 0.9600
C25 H25A 0.9600
C25 H25B 0.9600
C25 H25C 0.9600
C26 H26A 0.9600
C26 H26B 0.9600
C26 H26C 0.9600
C27 C30 1.510(9)
C27 C29 1.521(9)
C27 C28 1.542(9)
C28 H28A 0.9600
C28 H28B 0.9600
C28 H28C 0.9600
C29 H29A 0.9600
C29 H29B 0.9600
C29 H29C 0.9600
C30 H30A 0.9600
C30 H30B 0.9600
C30 H30C 0.9600
C31 C32 1.501(13)
C31 C33' 1.511(13)
C31 C34' 1.512(13)
C31 C32' 1.514(13)
C31 C34 1.533(13)
C31 C33 1.545(13)
C32 H32A 0.9600
C32 H32B 0.9600
C32 H32C 0.9600
C32' H32D 0.9600
C32' H32E 0.9600
C32' H32F 0.9600
C33 H33A 0.9600
C33 H33B 0.9600
C33 H33C 0.9600
C33' H33D 0.9600
C33' H33E 0.9600
C33' H33F 0.9600
C34 H34A 0.9600
C34 H34B 0.9600
C34 H34C 0.9600
C34' H34D 0.9600
C34' H34E 0.9600
C34' H34F 0.9600
C35 C36 1.480(10)
C35 H35A 0.9700
C35 H35B 0.9700
C36 C41 1.388(10)
C36 C37 1.404(10)
C37 C38 1.394(10)
C37 H37 0.9300
C38 C39 1.349(10)
C38 H38 0.9300
C39 C40 1.331(9)
C39 H39 0.9300
C40 C41 1.396(10)
C40 H40 0.9300
C41 H41 0.9300
C42 C43 1.484(15)
C42 H42A 0.9700
C42 H42B 0.9700
C42' C43' 1.490(15)
C42' H42C 0.9700
C42' H42D 0.9700
C43 C44 1.458(15)
C43 H43A 0.9700
C43 H43B 0.9700
C43' C44' 1.429(15)
C43' H43C 0.9700
C43' H43D 0.9700
C44 C45 1.526(16)
C44 H44A 0.9700
C44 H44B 0.9700
C44' C45' 1.479(16)
C44' H44C 0.9700
C44' H44D 0.9700
C45 H45A 0.9700
C45 H45B 0.9700
C45' H45C 0.9700
C45' H45D 0.9700
